data_4130298
loop_
_publ_author_name
'Suzuki, Mitsuharu'
'Kotyk, Juliet F Khosrowabadi'
'Khan, Saeed I.'
'Rubin, Yves'

_publ_section_title
;
 Directing the Crystallization of Dehydro[24]annulenes into Supramolecular
 Nanotubular Scaffolds.
;
_journal_issue 18
_journal_name_full 'Journal of the American Chemical Society'
_journal_page_first 5939
_journal_page_last 5956
_journal_paper_doi 10.1021/jacs.6b01939
_journal_volume 138
_journal_year 2016
_chemical_formula_moiety 'C60 H44 N4 O12, 4(C3 H6 O)'
_chemical_formula_sum 'C72 H68 N4 O16'
_chemical_formula_weight 1245.30
_space_group_IT_number 2
_space_group_name_Hall '-P 1'
_space_group_name_H-M_alt 'P -1'
_symmetry_cell_setting triclinic
_symmetry_space_group_name_Hall '-P 1'
_symmetry_space_group_name_H-M 'P -1'
_atom_sites_solution_hydrogens geom
_atom_sites_solution_primary direct
_atom_sites_solution_secondary difmap
_audit_creation_method SHELXL-97
_cell_angle_alpha 78.9120(10)
_cell_angle_beta 83.7120(10)
_cell_angle_gamma 72.7510(10)
_cell_formula_units_Z 1
_cell_length_a 10.2111(8)
_cell_length_b 10.4183(8)
_cell_length_c 16.0100(12)
_cell_measurement_reflns_used 9385
_cell_measurement_temperature 100(2)
_cell_measurement_theta_max 29.07
_cell_measurement_theta_min 3.90
_cell_volume 1593.7(2)
_computing_cell_refinement 'Bruker SMART'
_computing_data_collection 'Bruker SMART'
_computing_data_reduction 'Bruker SAINT'
_computing_molecular_graphics 'Bruker SHELXTL'
_computing_publication_material 'Bruker SHELXTL'
_computing_structure_refinement 'SHELXL-97 (Sheldrick, 1997)'
_computing_structure_solution 'SHELXS-97 (Sheldrick, 1990)'
_diffrn_ambient_temperature 100(2)
_diffrn_measured_fraction_theta_full 0.980
_diffrn_measured_fraction_theta_max 0.967
_diffrn_measurement_device_type 'CCD area detector'
_diffrn_measurement_method 'phi and omega scans'
_diffrn_radiation_monochromator graphite
_diffrn_radiation_source 'fine-focus sealed tube'
_diffrn_radiation_type MoK\a
_diffrn_radiation_wavelength 0.71073
_diffrn_reflns_av_R_equivalents 0.0171
_diffrn_reflns_av_sigmaI/netI 0.0213
_diffrn_reflns_limit_h_max 13
_diffrn_reflns_limit_h_min -13
_diffrn_reflns_limit_k_max 14
_diffrn_reflns_limit_k_min -14
_diffrn_reflns_limit_l_max 21
_diffrn_reflns_limit_l_min -21
_diffrn_reflns_number 21148
_diffrn_reflns_theta_full 27.50
_diffrn_reflns_theta_max 29.09
_diffrn_reflns_theta_min 3.90
_exptl_absorpt_coefficient_mu 0.092
_exptl_absorpt_correction_T_max 0.9863
_exptl_absorpt_correction_T_min 0.9354
_exptl_absorpt_correction_type multi-scan
_exptl_absorpt_process_details 'Sadabs (Bruker)'
_exptl_crystal_colour red
_exptl_crystal_density_diffrn 1.298
_exptl_crystal_density_method 'not measured'
_exptl_crystal_description prism
_exptl_crystal_F_000 656
_exptl_crystal_size_max 0.50
_exptl_crystal_size_mid 0.30
_exptl_crystal_size_min 0.15
_refine_diff_density_max 0.378
_refine_diff_density_min -0.186
_refine_diff_density_rms 0.040
_refine_ls_extinction_method none
_refine_ls_goodness_of_fit_ref 1.027
_refine_ls_hydrogen_treatment mixed
_refine_ls_matrix_type full
_refine_ls_number_parameters 505
_refine_ls_number_reflns 8275
_refine_ls_number_restraints 0
_refine_ls_restrained_S_all 1.027
_refine_ls_R_factor_all 0.0499
_refine_ls_R_factor_gt 0.0395
_refine_ls_shift/su_max 0.001
_refine_ls_shift/su_mean 0.000
_refine_ls_structure_factor_coef Fsqd
_refine_ls_weighting_details 'calc w=1/[\s^2^(Fo^2^)+(0.0503P)^2^+0.5171P] where P=(Fo^2^+2Fc^2^)/3'
_refine_ls_weighting_scheme calc
_refine_ls_wR_factor_gt 0.0990
_refine_ls_wR_factor_ref 0.1058
_reflns_number_gt 6862
_reflns_number_total 8275
_reflns_threshold_expression >2sigma(I)
_cod_data_source_file ja6b01939_si_002.cif
_cod_data_source_block 1j
_cod_depositor_comments
;
The following automatic conversions were performed:

data item '_symmetry_cell_setting' value 'Triclinic' was changed to
'triclinic' in accordance with the
/home/saulius/struct/COD-crude-data/automatic-downloads/DataCite-retrospective/ACS/depositions/lib/dictionaries/cif_core.dic
dictionary named 'cif_core.dic' version 2.4.2 last updated on
2011-04-26.

Automatic conversion script
Id: cif_fix_values 6909 2019-04-08 15:41:33Z antanas 
;
_cod_original_sg_symbol_H-M P-1
_cod_database_code 4130298

loop_
_symmetry_equiv_pos_as_xyz
'x, y, z'
'-x, -y, -z'

loop_
_atom_site_label
_atom_site_type_symbol
_atom_site_fract_x
_atom_site_fract_y
_atom_site_fract_z
_atom_site_U_iso_or_equiv
_atom_site_adp_type
_atom_site_occupancy
_atom_site_symmetry_multiplicity
_atom_site_calc_flag
_atom_site_refinement_flags
C1X C 0.67300(16) 0.55938(16) 0.16625(9) 0.0347(3) Uani 1 1 d .
H1X1 H 0.595(2) 0.628(2) 0.1395(12) 0.054(5) Uiso 1 1 d .
H1X2 H 0.6993(19) 0.5932(19) 0.2150(12) 0.054(5) Uiso 1 1 d .
H1X3 H 0.6450(19) 0.477(2) 0.1868(12) 0.055(5) Uiso 1 1 d .
C2X C 0.78835(13) 0.53727(12) 0.10011(8) 0.0264(2) Uani 1 1 d .
C3X C 0.87851(17) 0.63057(15) 0.08706(9) 0.0341(3) Uani 1 1 d .
H3X1 H 0.9350(19) 0.6117(18) 0.1387(12) 0.049(5) Uiso 1 1 d .
H3X2 H 0.819(2) 0.721(2) 0.0847(13) 0.060(6) Uiso 1 1 d .
H3X3 H 0.9398(19) 0.6174(19) 0.0357(12) 0.052(5) Uiso 1 1 d .
O1X O 0.80862(10) 0.44718(9) 0.05818(6) 0.0321(2) Uani 1 1 d .
C1Y C 0.82199(16) 0.86437(17) 0.35543(11) 0.0396(3) Uani 1 1 d .
H1Y1 H 0.862(2) 0.924(2) 0.3792(14) 0.074(7) Uiso 1 1 d .
H1Y2 H 0.751(2) 0.933(2) 0.3206(13) 0.061(6) Uiso 1 1 d .
H1Y3 H 0.885(3) 0.797(3) 0.3216(17) 0.094(8) Uiso 1 1 d .
C2Y C 0.75441(14) 0.78787(13) 0.42765(8) 0.0298(3) Uani 1 1 d .
C3Y C 0.63467(19) 0.87135(19) 0.47425(12) 0.0450(4) Uani 1 1 d .
H3Y1 H 0.560(2) 0.911(2) 0.4328(16) 0.079(7) Uiso 1 1 d .
H3Y2 H 0.655(2) 0.953(3) 0.4866(15) 0.084(7) Uiso 1 1 d .
H3Y3 H 0.618(2) 0.810(2) 0.5222(14) 0.069(6) Uiso 1 1 d .
O1Y O 0.79481(10) 0.66537(9) 0.44777(6) 0.0344(2) Uani 1 1 d .
C1 C 0.84944(11) 0.29141(11) 0.41441(7) 0.0208(2) Uani 1 1 d .
C2 C 0.90958(12) 0.22339(12) 0.48690(7) 0.0230(2) Uani 1 1 d .
H2 H 0.9892(16) 0.2465(15) 0.5015(10) 0.032(4) Uiso 1 1 d .
C3 C 0.86760(12) 0.11882(12) 0.54340(7) 0.0233(2) Uani 1 1 d .
C4 C 0.84227(12) 0.02828(12) 0.59584(7) 0.0241(2) Uani 1 1 d .
C5 C 0.81699(12) -0.07340(12) 0.65773(7) 0.0237(2) Uani 1 1 d .
C6 C 0.79756(12) -0.16250(12) 0.71383(7) 0.0232(2) Uani 1 1 d .
C7 C 0.78151(12) -0.26469(12) 0.78305(7) 0.0217(2) Uani 1 1 d .
H7 H 0.8506(15) -0.2916(15) 0.8270(10) 0.030(4) Uiso 1 1 d .
C8 C 0.67939(11) -0.32549(11) 0.79287(7) 0.0202(2) Uani 1 1 d .
C9 C 0.57369(12) -0.29177(11) 0.73498(7) 0.0219(2) Uani 1 1 d .
C10 C 0.47700(12) -0.27535(12) 0.69295(7) 0.0233(2) Uani 1 1 d .
C11 C 0.36639(12) -0.26793(12) 0.64917(7) 0.0232(2) Uani 1 1 d .
C12 C 0.26768(12) -0.26942(11) 0.61469(7) 0.0227(2) Uani 1 1 d .
C13 C 0.89968(12) 0.40107(12) 0.35578(7) 0.0227(2) Uani 1 1 d .
H13A H 0.9242 0.3764 0.2982 0.027 Uiso 1 1 calc R
H13B H 0.8265 0.4888 0.3508 0.027 Uiso 1 1 calc R
C14 C 1.07338(11) 0.50924(11) 0.34245(7) 0.0208(2) Uani 1 1 d .
C15 C 1.26761(11) 0.60010(11) 0.35282(7) 0.0197(2) Uani 1 1 d .
C16 C 1.24668(12) 0.69917(11) 0.27986(7) 0.0216(2) Uani 1 1 d .
H16 H 1.1665(14) 0.7163(14) 0.2466(9) 0.023(3) Uiso 1 1 d .
C17 C 1.33931(12) 0.77626(11) 0.25368(7) 0.0220(2) Uani 1 1 d .
H17 H 1.3232(15) 0.8437(16) 0.2038(10) 0.031(4) Uiso 1 1 d .
C18 C 1.45220(12) 0.75570(12) 0.30048(7) 0.0226(2) Uani 1 1 d .
C19 C 1.47363(12) 0.65649(12) 0.37372(8) 0.0251(2) Uani 1 1 d .
H19 H 1.5531(15) 0.6409(15) 0.4069(9) 0.029(4) Uiso 1 1 d .
C20 C 1.38188(12) 0.57969(12) 0.39932(7) 0.0237(2) Uani 1 1 d .
H20 H 1.3986(15) 0.5118(15) 0.4494(10) 0.030(4) Uiso 1 1 d .
C21 C 1.53151(14) 0.92563(14) 0.20358(8) 0.0324(3) Uani 1 1 d .
H21A H 1.5327 0.8808 0.1549 0.049 Uiso 1 1 calc R
H21B H 1.6063 0.9687 0.1952 0.049 Uiso 1 1 calc R
H21C H 1.4434 0.9953 0.2083 0.049 Uiso 1 1 calc R
C22 C 0.67280(12) -0.43671(12) 0.86799(7) 0.0233(2) Uani 1 1 d .
H22A H 0.7006 -0.5260 0.8484 0.028 Uiso 1 1 calc R
H22B H 0.7381 -0.4395 0.9101 0.028 Uiso 1 1 calc R
C23 C 0.49603(12) -0.30743(12) 0.95180(7) 0.0226(2) Uani 1 1 d .
C24 C 0.27889(12) -0.17523(11) 1.01536(7) 0.0212(2) Uani 1 1 d .
C25 C 0.31609(12) -0.05691(12) 1.01715(7) 0.0228(2) Uani 1 1 d .
H25 H 0.4011(16) -0.0475(15) 0.9912(9) 0.030(4) Uiso 1 1 d .
C26 C 0.22930(12) 0.04480(12) 1.05776(7) 0.0231(2) Uani 1 1 d .
H26 H 0.2539(15) 0.1263(15) 1.0599(9) 0.030(4) Uiso 1 1 d .
C27 C 0.10378(12) 0.03192(11) 1.09651(7) 0.0218(2) Uani 1 1 d .
C28 C 0.06592(12) -0.08564(12) 1.09503(7) 0.0230(2) Uani 1 1 d .
H28 H -0.0218(14) -0.0950(13) 1.1216(8) 0.018(3) Uiso 1 1 d .
C29 C 0.15359(12) -0.18779(12) 1.05453(7) 0.0228(2) Uani 1 1 d .
H29 H 0.1263(14) -0.2660(15) 1.0523(9) 0.025(3) Uiso 1 1 d .
C30 C -0.09359(14) 0.12372(14) 1.18389(9) 0.0320(3) Uani 1 1 d .
H30A H -0.1574 0.1054 1.1493 0.048 Uiso 1 1 calc R
H30B H -0.1390 0.2069 1.2076 0.048 Uiso 1 1 calc R
H30C H -0.0655 0.0469 1.2305 0.048 Uiso 1 1 calc R
N1 N 1.17806(10) 0.51843(10) 0.38362(6) 0.02161(19) Uani 1 1 d .
H1 H 1.1920 0.4687 0.4346 0.026 Uiso 1 1 calc R
N2 N 0.35965(10) -0.28056(10) 0.97193(6) 0.0237(2) Uani 1 1 d .
H2A H 0.3171 -0.3337 0.9565 0.028 Uiso 1 1 calc R
O1 O 1.01720(8) 0.41383(8) 0.39044(5) 0.02294(17) Uani 1 1 d .
O2 O 1.03284(9) 0.57217(9) 0.27384(5) 0.02762(19) Uani 1 1 d .
O3 O 1.54911(9) 0.82655(9) 0.28006(6) 0.0290(2) Uani 1 1 d .
O4 O 0.53625(9) -0.41386(8) 0.90799(5) 0.02388(17) Uani 1 1 d .
O5 O 0.57372(9) -0.24855(9) 0.96849(6) 0.02853(19) Uani 1 1 d .
O6 O 0.02432(9) 0.14120(9) 1.13196(6) 0.02727(18) Uani 1 1 d .

loop_
_atom_site_aniso_label
_atom_site_aniso_U_11
_atom_site_aniso_U_22
_atom_site_aniso_U_33
_atom_site_aniso_U_23
_atom_site_aniso_U_13
_atom_site_aniso_U_12
C1X 0.0386(8) 0.0375(7) 0.0308(7) -0.0072(6) 0.0006(6) -0.0151(6)
C2X 0.0317(6) 0.0260(5) 0.0230(5) 0.0012(5) -0.0064(5) -0.0119(5)
C3X 0.0450(8) 0.0360(7) 0.0300(7) -0.0025(6) -0.0054(6) -0.0254(6)
O1X 0.0360(5) 0.0309(5) 0.0344(5) -0.0077(4) -0.0012(4) -0.0159(4)
C1Y 0.0368(8) 0.0372(7) 0.0432(8) 0.0115(6) -0.0075(6) -0.0178(6)
C2Y 0.0322(6) 0.0330(6) 0.0279(6) 0.0001(5) -0.0085(5) -0.0157(5)
C3Y 0.0482(9) 0.0467(9) 0.0426(9) -0.0166(7) 0.0047(7) -0.0143(8)
O1Y 0.0416(5) 0.0310(5) 0.0306(5) 0.0054(4) -0.0079(4) -0.0150(4)
C1 0.0192(5) 0.0227(5) 0.0221(5) -0.0040(4) 0.0004(4) -0.0089(4)
C2 0.0220(5) 0.0256(5) 0.0235(5) -0.0017(4) -0.0012(4) -0.0113(4)
C3 0.0226(5) 0.0274(5) 0.0217(5) -0.0036(4) -0.0012(4) -0.0100(4)
C4 0.0229(5) 0.0288(6) 0.0229(5) -0.0046(5) -0.0005(4) -0.0109(5)
C5 0.0225(5) 0.0276(5) 0.0235(5) -0.0049(5) -0.0003(4) -0.0106(5)
C6 0.0217(5) 0.0276(5) 0.0231(5) -0.0047(4) -0.0003(4) -0.0111(4)
C7 0.0220(5) 0.0245(5) 0.0197(5) -0.0025(4) -0.0016(4) -0.0088(4)
C8 0.0214(5) 0.0211(5) 0.0182(5) -0.0027(4) -0.0001(4) -0.0071(4)
C9 0.0238(5) 0.0224(5) 0.0210(5) -0.0011(4) 0.0003(4) -0.0111(4)
C10 0.0250(6) 0.0252(5) 0.0217(5) -0.0007(4) -0.0004(4) -0.0125(5)
C11 0.0249(6) 0.0245(5) 0.0216(5) -0.0001(4) -0.0003(4) -0.0115(4)
C12 0.0233(5) 0.0233(5) 0.0224(5) -0.0021(4) 0.0006(4) -0.0099(4)
C13 0.0233(5) 0.0251(5) 0.0222(5) 0.0005(4) -0.0051(4) -0.0124(4)
C14 0.0214(5) 0.0212(5) 0.0210(5) -0.0021(4) -0.0005(4) -0.0089(4)
C15 0.0213(5) 0.0206(5) 0.0188(5) -0.0026(4) 0.0001(4) -0.0092(4)
C16 0.0230(5) 0.0235(5) 0.0194(5) -0.0007(4) -0.0030(4) -0.0093(4)
C17 0.0256(6) 0.0224(5) 0.0183(5) 0.0010(4) -0.0013(4) -0.0099(4)
C18 0.0240(5) 0.0244(5) 0.0218(5) -0.0015(4) 0.0004(4) -0.0124(4)
C19 0.0238(6) 0.0296(6) 0.0236(5) 0.0013(5) -0.0059(4) -0.0123(5)
C20 0.0260(6) 0.0251(5) 0.0204(5) 0.0033(4) -0.0047(4) -0.0110(5)
C21 0.0356(7) 0.0339(6) 0.0305(6) 0.0065(5) -0.0033(5) -0.0209(6)
C22 0.0253(6) 0.0226(5) 0.0213(5) -0.0008(4) 0.0008(4) -0.0082(4)
C23 0.0272(6) 0.0226(5) 0.0189(5) 0.0001(4) -0.0008(4) -0.0110(4)
C24 0.0247(5) 0.0222(5) 0.0183(5) 0.0002(4) -0.0035(4) -0.0107(4)
C25 0.0256(6) 0.0252(5) 0.0204(5) 0.0003(4) -0.0012(4) -0.0140(5)
C26 0.0285(6) 0.0227(5) 0.0214(5) 0.0003(4) -0.0045(4) -0.0135(5)
C27 0.0248(5) 0.0230(5) 0.0179(5) 0.0000(4) -0.0048(4) -0.0081(4)
C28 0.0225(5) 0.0264(5) 0.0218(5) 0.0006(4) -0.0031(4) -0.0116(4)
C29 0.0256(6) 0.0227(5) 0.0232(5) -0.0007(4) -0.0035(4) -0.0127(4)
C30 0.0301(6) 0.0363(7) 0.0314(6) -0.0087(5) 0.0038(5) -0.0120(5)
N1 0.0245(5) 0.0240(4) 0.0180(4) 0.0031(4) -0.0040(4) -0.0126(4)
N2 0.0254(5) 0.0246(5) 0.0257(5) -0.0052(4) 0.0004(4) -0.0141(4)
O1 0.0234(4) 0.0247(4) 0.0232(4) 0.0024(3) -0.0054(3) -0.0133(3)
O2 0.0307(5) 0.0329(4) 0.0220(4) 0.0041(3) -0.0072(3) -0.0166(4)
O3 0.0303(5) 0.0341(5) 0.0267(4) 0.0054(4) -0.0050(3) -0.0205(4)
O4 0.0274(4) 0.0241(4) 0.0225(4) -0.0032(3) 0.0032(3) -0.0129(3)
O5 0.0264(4) 0.0324(4) 0.0318(5) -0.0085(4) -0.0001(4) -0.0147(4)
O6 0.0282(4) 0.0273(4) 0.0283(4) -0.0067(3) 0.0013(3) -0.0107(3)

loop_
_atom_type_symbol
_atom_type_description
_atom_type_scat_dispersion_real
_atom_type_scat_dispersion_imag
_atom_type_scat_source
C C 0.0033 0.0016 'International Tables Vol C Tables 4.2.6.8 and 6.1.1.4'
H H 0.0000 0.0000 'International Tables Vol C Tables 4.2.6.8 and 6.1.1.4'
N N 0.0061 0.0033 'International Tables Vol C Tables 4.2.6.8 and 6.1.1.4'
O O 0.0106 0.0060 'International Tables Vol C Tables 4.2.6.8 and 6.1.1.4'

loop_
_geom_angle_atom_site_label_1
_geom_angle_atom_site_label_2
_geom_angle_atom_site_label_3
_geom_angle
_geom_angle_site_symmetry_1
_geom_angle_site_symmetry_3
C2X C1X H1X1 107.5(11) . .
C2X C1X H1X2 110.4(11) . .
H1X1 C1X H1X2 109.4(15) . .
C2X C1X H1X3 111.4(11) . .
H1X1 C1X H1X3 107.5(16) . .
H1X2 C1X H1X3 110.5(15) . .
O1X C2X C1X 121.30(11) . .
O1X C2X C3X 121.07(12) . .
C1X C2X C3X 117.63(12) . .
C2X C3X H3X1 109.7(10) . .
C2X C3X H3X2 106.6(12) . .
H3X1 C3X H3X2 106.7(15) . .
C2X C3X H3X3 110.3(11) . .
H3X1 C3X H3X3 109.8(15) . .
H3X2 C3X H3X3 113.6(16) . .
C2Y C1Y H1Y1 107.8(13) . .
C2Y C1Y H1Y2 109.6(12) . .
H1Y1 C1Y H1Y2 100.8(17) . .
C2Y C1Y H1Y3 108.4(15) . .
H1Y1 C1Y H1Y3 118(2) . .
H1Y2 C1Y H1Y3 112.1(18) . .
O1Y C2Y C3Y 121.54(13) . .
O1Y C2Y C1Y 122.13(14) . .
C3Y C2Y C1Y 116.34(13) . .
C2Y C3Y H3Y1 106.4(13) . .
C2Y C3Y H3Y2 111.0(14) . .
H3Y1 C3Y H3Y2 103.1(18) . .
C2Y C3Y H3Y3 103.6(13) . .
H3Y1 C3Y H3Y3 117.4(18) . .
H3Y2 C3Y H3Y3 115.2(19) . .
C2 C1 C12 124.15(10) . 2_656
C2 C1 C13 122.77(10) . .
C12 C1 C13 113.08(10) 2_656 .
C1 C2 C3 124.96(10) . .
C1 C2 H2 117.9(9) . .
C3 C2 H2 117.2(9) . .
C4 C3 C2 173.88(12) . .
C3 C4 C5 177.51(13) . .
C6 C5 C4 177.99(13) . .
C5 C6 C7 175.83(12) . .
C8 C7 C6 124.49(11) . .
C8 C7 H7 119.2(9) . .
C6 C7 H7 116.3(9) . .
C7 C8 C9 123.56(10) . .
C7 C8 C22 120.69(10) . .
C9 C8 C22 115.75(9) . .
C10 C9 C8 171.48(11) . .
C9 C10 C11 174.82(12) . .
C12 C11 C10 175.30(12) . .
C11 C12 C1 169.77(12) . 2_656
O1 C13 C1 108.39(9) . .
O1 C13 H13A 110.0 . .
C1 C13 H13A 110.0 . .
O1 C13 H13B 110.0 . .
C1 C13 H13B 110.0 . .
H13A C13 H13B 108.4 . .
O2 C14 N1 127.78(10) . .
O2 C14 O1 123.30(10) . .
N1 C14 O1 108.92(9) . .
C16 C15 C20 118.96(10) . .
C16 C15 N1 123.61(10) . .
C20 C15 N1 117.42(9) . .
C15 C16 C17 120.31(10) . .
C15 C16 H16 120.5(8) . .
C17 C16 H16 119.2(8) . .
C18 C17 C16 120.33(10) . .
C18 C17 H17 120.5(9) . .
C16 C17 H17 119.1(9) . .
O3 C18 C17 124.71(10) . .
O3 C18 C19 115.71(10) . .
C17 C18 C19 119.58(10) . .
C20 C19 C18 119.96(11) . .
C20 C19 H19 119.9(9) . .
C18 C19 H19 120.2(9) . .
C19 C20 C15 120.86(10) . .
C19 C20 H20 118.8(9) . .
C15 C20 H20 120.4(9) . .
O3 C21 H21A 109.5 . .
O3 C21 H21B 109.5 . .
H21A C21 H21B 109.5 . .
O3 C21 H21C 109.5 . .
H21A C21 H21C 109.5 . .
H21B C21 H21C 109.5 . .
O4 C22 C8 111.16(9) . .
O4 C22 H22A 109.4 . .
C8 C22 H22A 109.4 . .
O4 C22 H22B 109.4 . .
C8 C22 H22B 109.4 . .
H22A C22 H22B 108.0 . .
O5 C23 N2 127.30(11) . .
O5 C23 O4 123.64(11) . .
N2 C23 O4 109.06(9) . .
C29 C24 C25 118.90(11) . .
C29 C24 N2 117.99(10) . .
C25 C24 N2 123.04(10) . .
C26 C25 C24 120.01(11) . .
C26 C25 H25 120.3(9) . .
C24 C25 H25 119.7(9) . .
C25 C26 C27 120.83(10) . .
C25 C26 H26 120.9(9) . .
C27 C26 H26 118.3(9) . .
O6 C27 C26 115.62(10) . .
O6 C27 C28 124.82(10) . .
C26 C27 C28 119.54(11) . .
C29 C28 C27 119.46(10) . .
C29 C28 H28 120.6(8) . .
C27 C28 H28 120.0(8) . .
C28 C29 C24 121.26(10) . .
C28 C29 H29 119.1(9) . .
C24 C29 H29 119.6(9) . .
O6 C30 H30A 109.5 . .
O6 C30 H30B 109.5 . .
H30A C30 H30B 109.5 . .
O6 C30 H30C 109.5 . .
H30A C30 H30C 109.5 . .
H30B C30 H30C 109.5 . .
C14 N1 C15 126.45(9) . .
C14 N1 H1 116.8 . .
C15 N1 H1 116.8 . .
C23 N2 C24 126.19(9) . .
C23 N2 H2A 116.9 . .
C24 N2 H2A 116.9 . .
C14 O1 C13 114.03(8) . .
C18 O3 C21 116.58(9) . .
C23 O4 C22 115.04(9) . .
C27 O6 C30 117.23(9) . .

loop_
_geom_bond_atom_site_label_1
_geom_bond_atom_site_label_2
_geom_bond_distance
_geom_bond_site_symmetry_2
C1X C2X 1.4905(19) .
C1X H1X1 0.97(2) .
C1X H1X2 1.007(19) .
C1X H1X3 0.975(19) .
C2X O1X 1.2129(15) .
C2X C3X 1.4988(17) .
C3X H3X1 1.014(19) .
C3X H3X2 0.95(2) .
C3X H3X3 0.983(19) .
C1Y C2Y 1.4985(18) .
C1Y H1Y1 0.98(2) .
C1Y H1Y2 0.98(2) .
C1Y H1Y3 1.00(3) .
C2Y O1Y 1.2089(16) .
C2Y C3Y 1.492(2) .
C3Y H3Y1 1.01(2) .
C3Y H3Y2 0.99(3) .
C3Y H3Y3 0.94(2) .
C1 C2 1.3446(16) .
C1 C12 1.4232(15) 2_656
C1 C13 1.5096(15) .
C2 C3 1.4149(15) .
C2 H2 0.976(15) .
C3 C4 1.2059(16) .
C4 C5 1.3686(16) .
C5 C6 1.2072(16) .
C6 C7 1.4136(15) .
C7 C8 1.3530(15) .
C7 H7 0.994(15) .
C8 C9 1.4200(16) .
C8 C22 1.5120(15) .
C9 C10 1.2074(16) .
C10 C11 1.3688(16) .
C11 C12 1.2064(16) .
C12 C1 1.4232(15) 2_656
C13 O1 1.4263(13) .
C13 H13A 0.9900 .
C13 H13B 0.9900 .
C14 O2 1.2122(14) .
C14 N1 1.3510(14) .
C14 O1 1.3621(12) .
C15 C16 1.3911(15) .
C15 C20 1.3940(16) .
C15 N1 1.4158(13) .
C16 C17 1.3963(15) .
C16 H16 0.979(14) .
C17 C18 1.3847(16) .
C17 H17 0.951(16) .
C18 O3 1.3785(13) .
C18 C19 1.3953(16) .
C19 C20 1.3858(15) .
C19 H19 0.975(15) .
C20 H20 0.955(15) .
C21 O3 1.4315(14) .
C21 H21A 0.9800 .
C21 H21B 0.9800 .
C21 H21C 0.9800 .
C22 O4 1.4412(14) .
C22 H22A 0.9900 .
C22 H22B 0.9900 .
C23 O5 1.2145(14) .
C23 N2 1.3516(15) .
C23 O4 1.3623(14) .
C24 C29 1.3926(15) .
C24 C25 1.3994(15) .
C24 N2 1.4138(15) .
C25 C26 1.3831(18) .
C25 H25 0.944(15) .
C26 C27 1.3933(16) .
C26 H26 0.962(15) .
C27 O6 1.3698(14) .
C27 C28 1.3943(15) .
C28 C29 1.3885(17) .
C28 H28 0.972(13) .
C29 H29 0.944(14) .
C30 O6 1.4235(15) .
C30 H30A 0.9800 .
C30 H30B 0.9800 .
C30 H30C 0.9800 .
N1 H1 0.8800 .
N2 H2A 0.8800 .

loop_
_geom_torsion_atom_site_label_1
_geom_torsion_atom_site_label_2
_geom_torsion_atom_site_label_3
_geom_torsion_atom_site_label_4
_geom_torsion
_geom_torsion_site_symmetry_1
C12 C1 C2 C3 1.5(2) 2_656
C13 C1 C2 C3 -179.19(11) .
C6 C7 C8 C9 -1.18(19) .
C6 C7 C8 C22 178.35(11) .
C2 C1 C13 O1 1.07(16) .
C12 C1 C13 O1 -179.54(10) 2_656
C20 C15 C16 C17 0.28(17) .
N1 C15 C16 C17 179.68(11) .
C15 C16 C17 C18 -0.58(18) .
C16 C17 C18 O3 -179.88(11) .
C16 C17 C18 C19 0.55(18) .
O3 C18 C19 C20 -179.85(11) .
C17 C18 C19 C20 -0.24(19) .
C18 C19 C20 C15 -0.05(19) .
C16 C15 C20 C19 0.03(18) .
N1 C15 C20 C19 -179.40(11) .
C7 C8 C22 O4 132.92(11) .
C9 C8 C22 O4 -47.51(13) .
C29 C24 C25 C26 0.36(17) .
N2 C24 C25 C26 177.18(10) .
C24 C25 C26 C27 -0.66(17) .
C25 C26 C27 O6 -177.67(10) .
C25 C26 C27 C28 0.67(17) .
O6 C27 C28 C29 177.80(10) .
C26 C27 C28 C29 -0.37(17) .
C27 C28 C29 C24 0.08(17) .
C25 C24 C29 C28 -0.07(17) .
N2 C24 C29 C28 -177.05(10) .
O2 C14 N1 C15 -3.3(2) .
O1 C14 N1 C15 176.14(10) .
C16 C15 N1 C14 10.15(18) .
C20 C15 N1 C14 -170.45(11) .
O5 C23 N2 C24 1.51(19) .
O4 C23 N2 C24 -178.23(10) .
C29 C24 N2 C23 -159.74(11) .
C25 C24 N2 C23 23.42(17) .
O2 C14 O1 C13 -4.26(16) .
N1 C14 O1 C13 176.31(10) .
C1 C13 O1 C14 179.30(9) .
C17 C18 O3 C21 -1.61(18) .
C19 C18 O3 C21 177.98(11) .
O5 C23 O4 C22 -11.38(15) .
N2 C23 O4 C22 168.37(9) .
C8 C22 O4 C23 -70.94(12) .
C26 C27 O6 C30 -170.04(10) .
C28 C27 O6 C30 11.72(16) .
